data_1511840
loop_
_publ_author_name
'Ma, Yan-Yan'
'Zhao, Deng-Gao'
'Gao, Kun'

_publ_section_title
;
 Structural Investigation and Biological Activity of Sesquiterpene
 Lactones from the Traditional Chinese HerbInula racemosa
;
_journal_issue 4
_journal_name_full 'Journal of Natural Products'
_journal_page_first 564
_journal_paper_doi 10.1021/np300742d
_journal_volume 76
_journal_year 2013
_chemical_absolute_configuration none
_chemical_formula_sum 'C15 H22 O3'
_chemical_formula_weight 250.33
_chemical_name_systematic
; 
 ? 
;
_space_group_IT_number 4
_symmetry_cell_setting monoclinic
_symmetry_space_group_name_Hall 'P 2yb'
_symmetry_space_group_name_H-M 'P 1 21 1'
_atom_sites_solution_hydrogens geom
_atom_sites_solution_primary direct
_atom_sites_solution_secondary difmap
_audit_creation_method SHELXL-97
_cell_angle_alpha 90.00
_cell_angle_beta 93.781(9)
_cell_angle_gamma 90.00
_cell_formula_units_Z 4
_cell_length_a 12.070(10)
_cell_length_b 7.880(6)
_cell_length_c 14.734(12)
_cell_measurement_reflns_used 1643
_cell_measurement_temperature 296(2)
_cell_measurement_theta_max 19.18
_cell_measurement_theta_min 2.26
_cell_volume 1398.3(19)
_computing_cell_refinement 'Bruker SAINT'
_computing_data_collection 'Bruker APEX2'
_computing_data_reduction 'Bruker SAINT'
_computing_molecular_graphics 'Bruker SHELXTL'
_computing_publication_material 'Bruker SHELXTL'
_computing_structure_refinement 'SHELXL-97 (Sheldrick, 2008)'
_computing_structure_solution 'SHELXS-97 (Sheldrick, 2008)'
_diffrn_ambient_temperature 296(2)
_diffrn_measured_fraction_theta_full 0.998
_diffrn_measured_fraction_theta_max 0.998
_diffrn_measurement_device_type 'Bruker APEX-II CCD'
_diffrn_measurement_method '\f and \w scans'
_diffrn_radiation_monochromator graphite
_diffrn_radiation_source 'fine-focus sealed tube'
_diffrn_radiation_type MoK\a
_diffrn_radiation_wavelength 0.71073
_diffrn_reflns_av_R_equivalents 0.0468
_diffrn_reflns_av_sigmaI/netI 0.0807
_diffrn_reflns_limit_h_max 14
_diffrn_reflns_limit_h_min -14
_diffrn_reflns_limit_k_max 9
_diffrn_reflns_limit_k_min -9
_diffrn_reflns_limit_l_max 17
_diffrn_reflns_limit_l_min -17
_diffrn_reflns_number 10095
_diffrn_reflns_theta_full 25.50
_diffrn_reflns_theta_max 25.50
_diffrn_reflns_theta_min 2.11
_exptl_absorpt_coefficient_mu 0.081
_exptl_absorpt_correction_T_max 0.9847
_exptl_absorpt_correction_T_min 0.9832
_exptl_absorpt_correction_type multi-scan
_exptl_crystal_colour colorless
_exptl_crystal_density_diffrn 1.189
_exptl_crystal_density_method 'not measured'
_exptl_crystal_description block
_exptl_crystal_F_000 544
_exptl_crystal_size_max 0.21
_exptl_crystal_size_mid 0.20
_exptl_crystal_size_min 0.19
_refine_diff_density_max 0.122
_refine_diff_density_min -0.122
_refine_diff_density_rms 0.029
_refine_ls_abs_structure_details 'Flack H D (1983), Acta Cryst. A39, 876-881'
_refine_ls_abs_structure_Flack 1.6(13)
_refine_ls_extinction_method none
_refine_ls_goodness_of_fit_ref 0.970
_refine_ls_hydrogen_treatment constr
_refine_ls_matrix_type full
_refine_ls_number_parameters 331
_refine_ls_number_reflns 5147
_refine_ls_number_restraints 1
_refine_ls_restrained_S_all 0.970
_refine_ls_R_factor_all 0.1102
_refine_ls_R_factor_gt 0.0489
_refine_ls_shift/su_max 0.001
_refine_ls_shift/su_mean 0.000
_refine_ls_structure_factor_coef Fsqd
_refine_ls_weighting_details 'calc w=1/[\s^2^(Fo^2^)+(0.0360P)^2^+0.0000P] where P=(Fo^2^+2Fc^2^)/3'
_refine_ls_weighting_scheme calc
_refine_ls_wR_factor_gt 0.0861
_refine_ls_wR_factor_ref 0.1068
_reflns_number_gt 2871
_reflns_number_total 5147
_reflns_threshold_expression >2sigma(I)
_cod_data_source_file np300742d_si_001.cif
_cod_data_source_block p21
_cod_depositor_comments
;
The following automatic conversions were performed:

'_symmetry_cell_setting' value 'Monoclinic' changed to 'monoclinic'
according to /home/saulius/struct/CIF-dictionaries/cif_core.dic
dictionary named 'cif_core.dic' version 2.4.2 from 2011-04-26.

Automatic conversion script
Id: cif_fix_values 1891 2012-01-12 08:04:46Z andrius 
;
_cod_original_cell_volume 1398.4(19)
_cod_original_sg_symbol_H-M P2(1)
_cod_database_code 1511840

loop_
_symmetry_equiv_pos_as_xyz
'x, y, z'
'-x, y+1/2, -z'

loop_
_atom_site_label
_atom_site_type_symbol
_atom_site_fract_x
_atom_site_fract_y
_atom_site_fract_z
_atom_site_U_iso_or_equiv
_atom_site_adp_type
_atom_site_occupancy
_atom_site_symmetry_multiplicity
_atom_site_calc_flag
_atom_site_refinement_flags
C1 C 0.4835(2) 0.3723(4) 0.68074(19) 0.0502(8) Uani 1 1 d .
H1 H 0.5380 0.4536 0.6602 0.060 Uiso 1 1 calc R
C2 C 0.3716(2) 0.4588(4) 0.69189(18) 0.0485(8) Uani 1 1 d .
H2A H 0.3561 0.5359 0.6413 0.058 Uiso 1 1 calc R
H2B H 0.3138 0.3730 0.6893 0.058 Uiso 1 1 calc R
C3 C 0.3673(2) 0.5567(4) 0.77992(18) 0.0435(7) Uani 1 1 d .
C4 C 0.2604(2) 0.6645(4) 0.7826(2) 0.0551(8) Uani 1 1 d .
H4 H 0.2657 0.7510 0.7353 0.066 Uiso 1 1 calc R
C5 C 0.2614(3) 0.7618(5) 0.8729(2) 0.0759(11) Uani 1 1 d .
H5A H 0.3197 0.8466 0.8744 0.091 Uiso 1 1 calc R
H5B H 0.1911 0.8204 0.8764 0.091 Uiso 1 1 calc R
C6 C 0.2801(3) 0.6458(5) 0.9551(2) 0.0828(12) Uani 1 1 d .
H6A H 0.2840 0.7133 1.0103 0.099 Uiso 1 1 calc R
H6B H 0.2179 0.5682 0.9576 0.099 Uiso 1 1 calc R
C7 C 0.3862(3) 0.5458(5) 0.95000(19) 0.0737(10) Uani 1 1 d .
H7A H 0.3950 0.4716 1.0025 0.088 Uiso 1 1 calc R
H7B H 0.4484 0.6239 0.9528 0.088 Uiso 1 1 calc R
C8 C 0.3894(2) 0.4381(4) 0.86312(18) 0.0500(8) Uani 1 1 d .
C9 C 0.5055(2) 0.3631(4) 0.8563(2) 0.0619(9) Uani 1 1 d .
H9A H 0.5595 0.4528 0.8684 0.074 Uiso 1 1 calc R
H9B H 0.5177 0.2787 0.9039 0.074 Uiso 1 1 calc R
C10 C 0.5279(3) 0.2821(4) 0.7672(2) 0.0580(9) Uani 1 1 d .
H10 H 0.6085 0.2705 0.7648 0.070 Uiso 1 1 calc R
C11 C 0.4522(3) 0.0750(5) 0.6712(2) 0.0604(9) Uani 1 1 d .
C12 C 0.4684(2) 0.2268(4) 0.6154(2) 0.0552(9) Uani 1 1 d .
C13 C 0.3068(3) 0.2918(4) 0.8677(2) 0.0699(10) Uani 1 1 d .
H13A H 0.2339 0.3365 0.8747 0.105 Uiso 1 1 calc R
H13B H 0.3283 0.2205 0.9187 0.105 Uiso 1 1 calc R
H13C H 0.3065 0.2266 0.8127 0.105 Uiso 1 1 calc R
C14 C 0.4690(3) 0.2177(5) 0.5269(2) 0.0802(11) Uani 1 1 d .
H14A H 0.4591 0.1136 0.4978 0.096 Uiso 1 1 calc R
H14B H 0.4794 0.3153 0.4930 0.096 Uiso 1 1 calc R
C15 C 0.8279(2) 0.8494(4) 0.84931(19) 0.0508(8) Uani 1 1 d .
H15 H 0.7926 0.9311 0.8885 0.061 Uiso 1 1 calc R
C16 C 0.9192(2) 0.9364(4) 0.79929(17) 0.0483(8) Uani 1 1 d .
H16A H 0.9604 1.0122 0.8410 0.058 Uiso 1 1 calc R
H16B H 0.9704 0.8511 0.7796 0.058 Uiso 1 1 calc R
C17 C 0.8741(2) 1.0367(4) 0.71736(18) 0.0465(7) Uani 1 1 d .
C18 C 0.9621(3) 1.1522(4) 0.6779(2) 0.0594(9) Uani 1 1 d .
H18 H 0.9796 1.2384 0.7246 0.071 Uiso 1 1 calc R
C19 C 0.9103(3) 1.2500(5) 0.5951(2) 0.0800(11) Uani 1 1 d .
H19A H 0.8556 1.3293 0.6152 0.096 Uiso 1 1 calc R
H19B H 0.9678 1.3148 0.5677 0.096 Uiso 1 1 calc R
C20 C 0.8553(3) 1.1321(5) 0.5241(2) 0.0864(12) Uani 1 1 d .
H20A H 0.9107 1.0584 0.5001 0.104 Uiso 1 1 calc R
H20B H 0.8215 1.1984 0.4741 0.104 Uiso 1 1 calc R
C21 C 0.7666(3) 1.0252(5) 0.5663(2) 0.0786(11) Uani 1 1 d .
H21A H 0.7329 0.9500 0.5203 0.094 Uiso 1 1 calc R
H21B H 0.7090 1.0997 0.5863 0.094 Uiso 1 1 calc R
C22 C 0.8130(2) 0.9187(4) 0.64765(18) 0.0501(8) Uani 1 1 d .
C23 C 0.7152(2) 0.8388(4) 0.6940(2) 0.0610(9) Uani 1 1 d .
H23A H 0.6590 0.9255 0.6994 0.073 Uiso 1 1 calc R
H23B H 0.6831 0.7514 0.6540 0.073 Uiso 1 1 calc R
C24 C 0.7401(2) 0.7613(4) 0.7865(2) 0.0550(8) Uani 1 1 d .
H24 H 0.6708 0.7574 0.8176 0.066 Uiso 1 1 calc R
C25 C 0.8486(3) 0.5481(5) 0.8517(2) 0.0610(9) Uani 1 1 d .
C26 C 0.8732(3) 0.7021(4) 0.9047(2) 0.0583(9) Uani 1 1 d .
C27 C 0.8844(3) 0.7754(4) 0.6129(2) 0.0643(10) Uani 1 1 d .
H27A H 0.9490 0.8226 0.5878 0.096 Uiso 1 1 calc R
H27B H 0.8421 0.7126 0.5667 0.096 Uiso 1 1 calc R
H27C H 0.9068 0.7011 0.6624 0.096 Uiso 1 1 calc R
C28 C 0.9289(3) 0.6990(5) 0.9847(2) 0.0817(11) Uani 1 1 d .
H28A H 0.9542 0.5963 1.0093 0.098 Uiso 1 1 calc R
H28B H 0.9430 0.7995 1.0165 0.098 Uiso 1 1 calc R
C34 C 0.1512(2) 0.5727(5) 0.7600(2) 0.0825(11) Uani 1 1 d .
H34A H 0.1353 0.4995 0.8096 0.124 Uiso 1 1 calc R
H34B H 0.1568 0.5064 0.7058 0.124 Uiso 1 1 calc R
H34C H 0.0926 0.6544 0.7503 0.124 Uiso 1 1 calc R
C35 C 1.0735(3) 1.0717(5) 0.6584(2) 0.0836(11) Uani 1 1 d .
H35A H 1.0633 0.9975 0.6069 0.125 Uiso 1 1 calc R
H35B H 1.1014 1.0080 0.7105 0.125 Uiso 1 1 calc R
H35C H 1.1255 1.1593 0.6456 0.125 Uiso 1 1 calc R
O1 O 0.45923(17) 0.6728(3) 0.78535(14) 0.0616(6) Uani 1 1 d .
H1A H 0.4477 0.7492 0.7481 0.092 Uiso 1 1 calc R
O2 O 0.4204(2) -0.0635(3) 0.64819(16) 0.0809(8) Uani 1 1 d .
O3 O 0.47880(18) 0.1118(3) 0.75893(14) 0.0633(6) Uani 1 1 d .
O4 O 0.78871(16) 1.1470(3) 0.74763(14) 0.0639(6) Uani 1 1 d .
H4A H 0.8171 1.2208 0.7808 0.096 Uiso 1 1 calc R
O5 O 0.8831(2) 0.4062(3) 0.86546(15) 0.0838(8) Uani 1 1 d .
O6 O 0.78134(17) 0.5864(3) 0.77854(14) 0.0615(6) Uani 1 1 d .

loop_
_atom_site_aniso_label
_atom_site_aniso_U_11
_atom_site_aniso_U_22
_atom_site_aniso_U_33
_atom_site_aniso_U_23
_atom_site_aniso_U_13
_atom_site_aniso_U_12
C1 0.0495(18) 0.0491(19) 0.0536(19) 0.0148(17) 0.0149(15) 0.0080(17)
C2 0.053(2) 0.0461(19) 0.0462(17) 0.0073(15) 0.0050(14) 0.0098(16)
C3 0.0418(17) 0.0379(18) 0.0506(18) 0.0045(15) 0.0014(13) -0.0018(16)
C4 0.052(2) 0.051(2) 0.0630(19) 0.0004(17) 0.0086(16) 0.0091(17)
C5 0.081(2) 0.065(3) 0.084(3) -0.016(2) 0.019(2) 0.014(2)
C6 0.109(3) 0.078(3) 0.064(2) -0.021(2) 0.023(2) 0.002(3)
C7 0.101(3) 0.072(3) 0.047(2) -0.002(2) 0.0031(18) 0.000(2)
C8 0.058(2) 0.050(2) 0.0421(17) 0.0076(16) 0.0074(14) 0.0007(17)
C9 0.062(2) 0.065(2) 0.057(2) 0.0156(19) -0.0082(16) 0.008(2)
C10 0.052(2) 0.059(2) 0.063(2) 0.0107(19) 0.0059(17) 0.0104(18)
C11 0.072(2) 0.054(2) 0.057(2) 0.006(2) 0.0221(18) 0.015(2)
C12 0.066(2) 0.050(2) 0.0519(19) 0.0092(18) 0.0198(16) 0.0160(18)
C13 0.080(2) 0.062(2) 0.070(2) 0.0064(19) 0.0291(19) -0.004(2)
C14 0.120(3) 0.060(2) 0.063(2) 0.007(2) 0.020(2) 0.013(2)
C15 0.0588(19) 0.043(2) 0.0520(19) -0.0089(17) 0.0125(16) 0.0000(17)
C16 0.0477(18) 0.049(2) 0.0479(17) -0.0148(16) 0.0025(15) 0.0008(16)
C17 0.0433(17) 0.0421(18) 0.0549(18) -0.0091(16) 0.0102(15) 0.0036(16)
C18 0.064(2) 0.053(2) 0.063(2) -0.0048(18) 0.0160(17) -0.0061(18)
C19 0.098(3) 0.062(2) 0.083(2) 0.014(2) 0.023(2) -0.005(2)
C20 0.117(3) 0.080(3) 0.061(2) 0.012(2) -0.005(2) -0.005(3)
C21 0.086(3) 0.074(3) 0.072(2) 0.010(2) -0.017(2) -0.007(2)
C22 0.0494(19) 0.050(2) 0.0499(18) -0.0013(17) -0.0030(15) 0.0015(17)
C23 0.0477(18) 0.060(2) 0.073(2) 0.0006(18) -0.0136(17) 0.0037(18)
C24 0.0437(18) 0.052(2) 0.071(2) -0.0047(18) 0.0116(16) 0.0004(17)
C25 0.077(2) 0.056(2) 0.050(2) -0.003(2) 0.0084(18) 0.001(2)
C26 0.078(2) 0.053(2) 0.0447(18) -0.0072(19) 0.0078(17) -0.0017(19)
C27 0.080(2) 0.057(2) 0.0559(19) -0.0149(18) 0.0071(17) -0.0004(19)
C28 0.112(3) 0.076(3) 0.056(2) -0.006(2) 0.000(2) 0.002(3)
C34 0.046(2) 0.092(3) 0.110(3) -0.019(3) 0.0037(19) 0.015(2)
C35 0.061(2) 0.098(3) 0.095(3) -0.004(2) 0.0287(19) -0.014(2)
O1 0.0585(13) 0.0497(15) 0.0762(16) 0.0098(12) 0.0013(11) -0.0128(12)
O2 0.114(2) 0.0518(18) 0.0796(17) 0.0000(14) 0.0274(14) 0.0033(16)
O3 0.0802(15) 0.0500(15) 0.0608(15) 0.0144(12) 0.0135(12) 0.0164(12)
O4 0.0598(14) 0.0502(15) 0.0833(17) -0.0116(12) 0.0176(12) 0.0091(12)
O5 0.126(2) 0.0515(16) 0.0727(16) -0.0010(14) -0.0050(14) 0.0162(16)
O6 0.0723(15) 0.0467(14) 0.0644(14) -0.0036(12) -0.0042(12) -0.0041(13)

loop_
_atom_type_symbol
_atom_type_description
_atom_type_scat_dispersion_real
_atom_type_scat_dispersion_imag
_atom_type_scat_source
C C 0.0033 0.0016 'International Tables Vol C Tables 4.2.6.8 and 6.1.1.4'
H H 0.0000 0.0000 'International Tables Vol C Tables 4.2.6.8 and 6.1.1.4'
O O 0.0106 0.0060 'International Tables Vol C Tables 4.2.6.8 and 6.1.1.4'

loop_
_geom_angle_atom_site_label_1
_geom_angle_atom_site_label_2
_geom_angle_atom_site_label_3
_geom_angle
C12 C1 C10 101.6(3)
C12 C1 C2 109.7(2)
C10 C1 C2 112.4(2)
C12 C1 H1 110.9
C10 C1 H1 110.9
C2 C1 H1 110.9
C3 C2 C1 113.6(2)
C3 C2 H2A 108.9
C1 C2 H2A 108.9
C3 C2 H2B 108.9
C1 C2 H2B 108.9
H2A C2 H2B 107.7
O1 C3 C2 107.6(2)
O1 C3 C4 106.9(2)
C2 C3 C4 112.2(2)
O1 C3 C8 104.4(2)
C2 C3 C8 110.9(2)
C4 C3 C8 114.3(2)
C34 C4 C5 112.6(3)
C34 C4 C3 116.5(3)
C5 C4 C3 109.7(2)
C34 C4 H4 105.7
C5 C4 H4 105.7
C3 C4 H4 105.7
C6 C5 C4 112.5(3)
C6 C5 H5A 109.1
C4 C5 H5A 109.1
C6 C5 H5B 109.1
C4 C5 H5B 109.1
H5A C5 H5B 107.8
C7 C6 C5 110.8(3)
C7 C6 H6A 109.5
C5 C6 H6A 109.5
C7 C6 H6B 109.5
C5 C6 H6B 109.5
H6A C6 H6B 108.1
C6 C7 C8 113.4(3)
C6 C7 H7A 108.9
C8 C7 H7A 108.9
C6 C7 H7B 108.9
C8 C7 H7B 108.9
H7A C7 H7B 107.7
C13 C8 C9 108.3(3)
C13 C8 C7 109.1(3)
C9 C8 C7 109.9(3)
C13 C8 C3 114.3(2)
C9 C8 C3 107.0(2)
C7 C8 C3 108.2(2)
C10 C9 C8 116.1(2)
C10 C9 H9A 108.3
C8 C9 H9A 108.3
C10 C9 H9B 108.3
C8 C9 H9B 108.3
H9A C9 H9B 107.4
O3 C10 C9 111.5(3)
O3 C10 C1 103.8(2)
C9 C10 C1 117.3(3)
O3 C10 H10 107.9
C9 C10 H10 107.9
C1 C10 H10 107.9
O2 C11 O3 121.4(3)
O2 C11 C12 129.4(3)
O3 C11 C12 109.3(3)
C14 C12 C11 121.5(3)
C14 C12 C1 132.4(3)
C11 C12 C1 106.2(3)
C8 C13 H13A 109.5
C8 C13 H13B 109.5
H13A C13 H13B 109.5
C8 C13 H13C 109.5
H13A C13 H13C 109.5
H13B C13 H13C 109.5
C12 C14 H14A 120.0
C12 C14 H14B 120.0
H14A C14 H14B 120.0
C26 C15 C24 101.0(3)
C26 C15 C16 111.2(3)
C24 C15 C16 113.9(2)
C26 C15 H15 110.1
C24 C15 H15 110.1
C16 C15 H15 110.1
C17 C16 C15 112.7(2)
C17 C16 H16A 109.1
C15 C16 H16A 109.1
C17 C16 H16B 109.1
C15 C16 H16B 109.1
H16A C16 H16B 107.8
O4 C17 C16 107.2(2)
O4 C17 C22 104.5(2)
C16 C17 C22 110.4(2)
O4 C17 C18 106.5(3)
C16 C17 C18 112.8(2)
C22 C17 C18 114.7(2)
C35 C18 C19 111.9(3)
C35 C18 C17 117.5(3)
C19 C18 C17 109.9(3)
C35 C18 H18 105.5
C19 C18 H18 105.5
C17 C18 H18 105.5
C20 C19 C18 112.1(3)
C20 C19 H19A 109.2
C18 C19 H19A 109.2
C20 C19 H19B 109.2
C18 C19 H19B 109.2
H19A C19 H19B 107.9
C19 C20 C21 110.1(3)
C19 C20 H20A 109.6
C21 C20 H20A 109.6
C19 C20 H20B 109.6
C21 C20 H20B 109.6
H20A C20 H20B 108.2
C20 C21 C22 113.0(3)
C20 C21 H21A 109.0
C22 C21 H21A 109.0
C20 C21 H21B 109.0
C22 C21 H21B 109.0
H21A C21 H21B 107.8
C27 C22 C23 108.2(3)
C27 C22 C17 114.5(2)
C23 C22 C17 107.4(2)
C27 C22 C21 109.0(3)
C23 C22 C21 108.6(2)
C17 C22 C21 108.9(3)
C24 C23 C22 117.1(2)
C24 C23 H23A 108.0
C22 C23 H23A 108.0
C24 C23 H23B 108.0
C22 C23 H23B 108.0
H23A C23 H23B 107.3
O6 C24 C23 110.8(2)
O6 C24 C15 104.4(2)
C23 C24 C15 117.0(3)
O6 C24 H24 108.1
C23 C24 H24 108.1
C15 C24 H24 108.1
O5 C25 O6 121.8(3)
O5 C25 C26 128.7(3)
O6 C25 C26 109.5(3)
C28 C26 C25 122.3(3)
C28 C26 C15 130.3(3)
C25 C26 C15 107.3(3)
C22 C27 H27A 109.5
C22 C27 H27B 109.5
H27A C27 H27B 109.5
C22 C27 H27C 109.5
H27A C27 H27C 109.5
H27B C27 H27C 109.5
C26 C28 H28A 120.0
C26 C28 H28B 120.0
H28A C28 H28B 120.0
C4 C34 H34A 109.5
C4 C34 H34B 109.5
H34A C34 H34B 109.5
C4 C34 H34C 109.5
H34A C34 H34C 109.5
H34B C34 H34C 109.5
C18 C35 H35A 109.5
C18 C35 H35B 109.5
H35A C35 H35B 109.5
C18 C35 H35C 109.5
H35A C35 H35C 109.5
H35B C35 H35C 109.5
C3 O1 H1A 109.5
C11 O3 C10 110.3(3)
C17 O4 H4A 109.5
C25 O6 C24 109.7(3)

loop_
_geom_bond_atom_site_label_1
_geom_bond_atom_site_label_2
_geom_bond_distance
C1 C12 1.500(4)
C1 C10 1.525(4)
C1 C2 1.531(4)
C1 H1 0.9800
C2 C3 1.513(4)
C2 H2A 0.9700
C2 H2B 0.9700
C3 O1 1.437(3)
C3 C4 1.546(4)
C3 C8 1.551(4)
C4 C34 1.521(4)
C4 C5 1.536(4)
C4 H4 0.9800
C5 C6 1.523(4)
C5 H5A 0.9700
C5 H5B 0.9700
C6 C7 1.510(5)
C6 H6A 0.9700
C6 H6B 0.9700
C7 C8 1.539(4)
C7 H7A 0.9700
C7 H7B 0.9700
C8 C13 1.528(4)
C8 C9 1.531(4)
C9 C10 1.500(4)
C9 H9A 0.9700
C9 H9B 0.9700
C10 O3 1.468(4)
C10 H10 0.9800
C11 O2 1.199(4)
C11 O3 1.343(4)
C11 C12 1.471(5)
C12 C14 1.307(4)
C13 H13A 0.9600
C13 H13B 0.9600
C13 H13C 0.9600
C14 H14A 0.9300
C14 H14B 0.9300
C15 C26 1.501(4)
C15 C24 1.527(4)
C15 C16 1.528(4)
C15 H15 0.9800
C16 C17 1.514(4)
C16 H16A 0.9700
C16 H16B 0.9700
C17 O4 1.441(3)
C17 C22 1.537(4)
C17 C18 1.541(4)
C18 C35 1.531(4)
C18 C19 1.541(4)
C18 H18 0.9800
C19 C20 1.518(5)
C19 H19A 0.9700
C19 H19B 0.9700
C20 C21 1.526(5)
C20 H20A 0.9700
C20 H20B 0.9700
C21 C22 1.538(4)
C21 H21A 0.9700
C21 H21B 0.9700
C22 C27 1.529(4)
C22 C23 1.537(4)
C23 C24 1.505(4)
C23 H23A 0.9700
C23 H23B 0.9700
C24 O6 1.473(4)
C24 H24 0.9800
C25 O5 1.206(4)
C25 O6 1.341(4)
C25 C26 1.462(5)
C26 C28 1.318(4)
C27 H27A 0.9600
C27 H27B 0.9600
C27 H27C 0.9600
C28 H28A 0.9300
C28 H28B 0.9300
C34 H34A 0.9600
C34 H34B 0.9600
C34 H34C 0.9600
C35 H35A 0.9600
C35 H35B 0.9600
C35 H35C 0.9600
O1 H1A 0.8200
O4 H4A 0.8200

loop_
_geom_torsion_atom_site_label_1
_geom_torsion_atom_site_label_2
_geom_torsion_atom_site_label_3
_geom_torsion_atom_site_label_4
_geom_torsion
C12 C1 C2 C3 157.1(2)
C10 C1 C2 C3 44.8(4)
C1 C2 C3 O1 53.9(3)
C1 C2 C3 C4 171.2(2)
C1 C2 C3 C8 -59.6(3)
O1 C3 C4 C34 168.9(3)
C2 C3 C4 C34 51.2(4)
C8 C3 C4 C34 -76.1(3)
O1 C3 C4 C5 -61.8(3)
C2 C3 C4 C5 -179.5(3)
C8 C3 C4 C5 53.2(3)
C34 C4 C5 C6 78.0(4)
C3 C4 C5 C6 -53.4(4)
C4 C5 C6 C7 56.1(4)
C5 C6 C7 C8 -57.5(4)
C6 C7 C8 C13 -70.0(4)
C6 C7 C8 C9 171.3(3)
C6 C7 C8 C3 54.9(4)
O1 C3 C8 C13 -175.0(2)
C2 C3 C8 C13 -59.4(3)
C4 C3 C8 C13 68.6(3)
O1 C3 C8 C9 -55.1(3)
C2 C3 C8 C9 60.4(3)
C4 C3 C8 C9 -171.5(2)
O1 C3 C8 C7 63.3(3)
C2 C3 C8 C7 178.8(3)
C4 C3 C8 C7 -53.1(3)
C13 C8 C9 C10 71.9(3)
C7 C8 C9 C10 -169.0(3)
C3 C8 C9 C10 -51.7(3)
C8 C9 C10 O3 -78.3(3)
C8 C9 C10 C1 41.2(4)
C12 C1 C10 O3 -29.1(3)
C2 C1 C10 O3 88.1(3)
C12 C1 C10 C9 -152.7(3)
C2 C1 C10 C9 -35.4(4)
O2 C11 C12 C14 -13.6(6)
O3 C11 C12 C14 166.7(3)
O2 C11 C12 C1 167.2(3)
O3 C11 C12 C1 -12.5(3)
C10 C1 C12 C14 -153.5(4)
C2 C1 C12 C14 87.3(4)
C10 C1 C12 C11 25.5(3)
C2 C1 C12 C11 -93.6(3)
C26 C15 C16 C17 157.8(2)
C24 C15 C16 C17 44.5(3)
C15 C16 C17 O4 51.8(3)
C15 C16 C17 C22 -61.5(3)
C15 C16 C17 C18 168.7(2)
O4 C17 C18 C35 167.8(3)
C16 C17 C18 C35 50.5(4)
C22 C17 C18 C35 -77.1(3)
O4 C17 C18 C19 -62.7(3)
C16 C17 C18 C19 -180.0(2)
C22 C17 C18 C19 52.4(3)
C35 C18 C19 C20 78.4(4)
C17 C18 C19 C20 -54.1(4)
C18 C19 C20 C21 57.3(4)
C19 C20 C21 C22 -58.1(4)
O4 C17 C22 C27 -173.6(2)
C16 C17 C22 C27 -58.6(3)
C18 C17 C22 C27 70.2(3)
O4 C17 C22 C23 -53.4(3)
C16 C17 C22 C23 61.5(3)
C18 C17 C22 C23 -169.7(2)
O4 C17 C22 C21 64.1(3)
C16 C17 C22 C21 179.0(3)
C18 C17 C22 C21 -52.2(3)
C20 C21 C22 C27 -71.1(4)
C20 C21 C22 C23 171.2(3)
C20 C21 C22 C17 54.5(4)
C27 C22 C23 C24 74.8(3)
C17 C22 C23 C24 -49.3(3)
C21 C22 C23 C24 -166.9(3)
C22 C23 C24 O6 -84.0(3)
C22 C23 C24 C15 35.5(4)
C26 C15 C24 O6 -27.8(3)
C16 C15 C24 O6 91.5(3)
C26 C15 C24 C23 -150.7(3)
C16 C15 C24 C23 -31.4(4)
O5 C25 C26 C28 -9.0(6)
O6 C25 C26 C28 173.5(3)
O5 C25 C26 C15 168.9(4)
O6 C25 C26 C15 -8.6(3)
C24 C15 C26 C28 -159.8(3)
C16 C15 C26 C28 79.0(4)
C24 C15 C26 C25 22.5(3)
C16 C15 C26 C25 -98.7(3)
O2 C11 O3 C10 173.1(3)
C12 C11 O3 C10 -7.2(3)
C9 C10 O3 C11 150.8(2)
C1 C10 O3 C11 23.6(3)
O5 C25 O6 C24 171.9(3)
C26 C25 O6 C24 -10.3(3)
C23 C24 O6 C25 151.5(2)
C15 C24 O6 C25 24.7(3)
